data_1560329
loop_
_publ_author_name
'L\"u, Minfeng'
'Jo, Hongil'
'Oh, Seung-Jin'
'Ok, Kang Min'

_publ_section_title
;
 New quaternary alkali metal cadmium selenites, A 2 Cd(SeO 3 ) 2 (A = K,
 Rb, and Cs) and Li 2 Cd 3 (SeO 3 ) 4
;
_journal_name_full 'Journal of Solid State Chemistry'
_journal_page_first 213
_journal_page_last 218
_journal_paper_doi 10.1016/j.jssc.2017.09.014
_journal_volume 256
_journal_year 2017
_chemical_formula_moiety 'O6  Se2  Cd1  Cs2'
_chemical_formula_sum 'Cd Cs2 O6 Se2'
_chemical_formula_weight 632.14
_space_group_IT_number 166
_space_group_name_Hall '-R 3 2"'
_space_group_name_H-M_alt 'R -3 m :H'
_symmetry_cell_setting trigonal
_symmetry_Int_Tables_number 166
_symmetry_space_group_name_Hall '-R 3 2"'
_symmetry_space_group_name_H-M 'R -3 m :H'
_atom_sites_solution_primary direct
_atom_sites_solution_secondary difmap
_cell_angle_alpha 90
_cell_angle_beta 90
_cell_angle_gamma 120
_cell_formula_units_Z 3
_cell_length_a 5.82540(10)
_cell_length_b 5.82540(10)
_cell_length_c 20.8009(4)
_cell_measurement_reflns_used 1778
_cell_measurement_temperature 298.0(2)
_cell_measurement_theta_max 25.242
_cell_measurement_theta_min 2.938
_cell_volume 611.314(19)
_computing_structure_refinement 'SHELXL-97 (Sheldrick, 1997)'
_diffrn_ambient_temperature 298.0(2)
_diffrn_measured_fraction_theta_full 1
_diffrn_measured_fraction_theta_max 1
_diffrn_measurement_device_type 'Bruker SMART BREEZE'
_diffrn_measurement_method CCD
_diffrn_radiation_probe x-ray
_diffrn_radiation_type MoK\a
_diffrn_radiation_wavelength 0.71073
_diffrn_reflns_av_R_equivalents 0.0735
_diffrn_reflns_Laue_measured_fraction_full 1
_diffrn_reflns_Laue_measured_fraction_max 1
_diffrn_reflns_limit_h_max 7
_diffrn_reflns_limit_h_min -7
_diffrn_reflns_limit_k_max 7
_diffrn_reflns_limit_k_min -7
_diffrn_reflns_limit_l_max 27
_diffrn_reflns_limit_l_min -26
_diffrn_reflns_number 1778
_diffrn_reflns_point_group_measured_fraction_full 1
_diffrn_reflns_point_group_measured_fraction_max 1
_diffrn_reflns_theta_full 25.242
_diffrn_reflns_theta_max 28.198
_diffrn_reflns_theta_min 2.938
_exptl_absorpt_coefficient_mu 20.393
_exptl_absorpt_correction_T_max 0.57
_exptl_absorpt_correction_T_min 0.21
_exptl_absorpt_correction_type empirical
_exptl_absorpt_process_details
; 
 SADABS(Blessing, 1995) 
;
_exptl_crystal_colour Colorless
_exptl_crystal_density_diffrn 5.152
_exptl_crystal_density_method 'not measured'
_exptl_crystal_description 'Hexagonal Plate'
_exptl_crystal_F_000 822
_exptl_crystal_size_max 0.077
_exptl_crystal_size_mid 0.077
_exptl_crystal_size_min 0.030
_refine_diff_density_max 1.086
_refine_diff_density_min -1.695
_refine_diff_density_rms 0.405
_refine_ls_extinction_coef 0.0018(2)
_refine_ls_extinction_expression Fc^*^=kFc[1+0.001xFc^2^\l^3^/sin(2\q)]^-1/4^
_refine_ls_extinction_method SHELXL
_refine_ls_goodness_of_fit_ref 1.147
_refine_ls_hydrogen_treatment undef
_refine_ls_matrix_type full
_refine_ls_number_constraints 0
_refine_ls_number_parameters 16
_refine_ls_number_reflns 222
_refine_ls_number_restraints 0
_refine_ls_restrained_S_all 1.147
_refine_ls_R_factor_all 0.032
_refine_ls_R_factor_gt 0.0249
_refine_ls_shift/su_max 0
_refine_ls_shift/su_mean 0
_refine_ls_structure_factor_coef Fsqd
_refine_ls_weighting_details 'w=1/[\s^2^(Fo^2^)+(0.0237P)^2^+0.3051P] where P=(Fo^2^+2Fc^2^)/3'
_refine_ls_weighting_scheme calc
_refine_ls_wR_factor_gt 0.0502
_refine_ls_wR_factor_ref 0.0513
_reflns_number_gt 212
_reflns_number_total 222
_reflns_threshold_expression 'I > 2\s(I)'
_cod_data_source_file JSSC-2017-256-213.cif
_cod_data_source_block Cs2CdSe2O6
_cod_depositor_comments
;
The following automatic conversions were performed:

data item '_exptl_absorpt_correction_type' value 'EMPIRICAL' was
changed to 'empirical' in accordance with the built-in table derived
from the CIF Core dictionary named 'cif_core.dic' version 2.4.5 last
updated on 2014-11-21.

Automatic conversion script
Id: cif_fix_values 8369 2020-08-20 11:38:08Z andrius 
;
_cod_original_cell_volume 611.31(3)
_cod_original_sg_symbol_H-M 'R -3 m'
_cod_database_code 1560329

loop_
_symmetry_equiv_pos_as_xyz
'x, y, z'
'-y, x-y, z'
'-x+y, -x, z'
'y, x, -z'
'x-y, -y, -z'
'-x, -x+y, -z'
'x+2/3, y+1/3, z+1/3'
'-y+2/3, x-y+1/3, z+1/3'
'-x+y+2/3, -x+1/3, z+1/3'
'y+2/3, x+1/3, -z+1/3'
'x-y+2/3, -y+1/3, -z+1/3'
'-x+2/3, -x+y+1/3, -z+1/3'
'x+1/3, y+2/3, z+2/3'
'-y+1/3, x-y+2/3, z+2/3'
'-x+y+1/3, -x+2/3, z+2/3'
'y+1/3, x+2/3, -z+2/3'
'x-y+1/3, -y+2/3, -z+2/3'
'-x+1/3, -x+y+2/3, -z+2/3'
'-x, -y, -z'
'y, -x+y, -z'
'x-y, x, -z'
'-y, -x, z'
'-x+y, y, z'
'x, x-y, z'
'-x+2/3, -y+1/3, -z+1/3'
'y+2/3, -x+y+1/3, -z+1/3'
'x-y+2/3, x+1/3, -z+1/3'
'-y+2/3, -x+1/3, z+1/3'
'-x+y+2/3, y+1/3, z+1/3'
'x+2/3, x-y+1/3, z+1/3'
'-x+1/3, -y+2/3, -z+2/3'
'y+1/3, -x+y+2/3, -z+2/3'
'x-y+1/3, x+2/3, -z+2/3'
'-y+1/3, -x+2/3, z+2/3'
'-x+y+1/3, y+2/3, z+2/3'
'x+1/3, x-y+2/3, z+2/3'

loop_
_atom_site_label
_atom_site_type_symbol
_atom_site_fract_x
_atom_site_fract_y
_atom_site_fract_z
_atom_site_U_iso_or_equiv
_atom_site_adp_type
_atom_site_occupancy
_atom_site_calc_flag
_atom_site_disorder_assembly
_atom_site_disorder_group
Cs1 Cs 0.6667 0.3333 0.13499(3) 0.0194(2) Uani 1 d . .
Cd1 Cd 0 0 0 0.0129(3) Uani 1 d . .
Se1 Se -0.3333 0.3333 -0.03613(4) 0.0128(3) Uani 1 d . .
O1 O -0.1807(3) 0.1807(3) -0.07033(19) 0.0186(8) Uani 1 d . .

loop_
_atom_site_aniso_label
_atom_site_aniso_U_11
_atom_site_aniso_U_22
_atom_site_aniso_U_33
_atom_site_aniso_U_23
_atom_site_aniso_U_13
_atom_site_aniso_U_12
Cs1 0.0194(3) 0.0194(3) 0.0194(3) 0 0 0.00970(14)
Cd1 0.0108(3) 0.0108(3) 0.0170(5) 0 0 0.00539(16)
Se1 0.0117(3) 0.0117(3) 0.0151(5) 0 0 0.00583(16)
O1 0.0193(14) 0.0193(14) 0.0229(18) -0.0001(7) 0.0001(7) 0.0140(16)

loop_
_atom_type_symbol
_atom_type_description
_atom_type_scat_dispersion_real
_atom_type_scat_dispersion_imag
_atom_type_scat_source
O O 0.0106 0.006 'International Tables Vol C Tables 4.2.6.8 and 6.1.1.4'
Se Se -0.0929 2.2259 'International Tables Vol C Tables 4.2.6.8 and 6.1.1.4'
Cd Cd -0.8075 1.2024 'International Tables Vol C Tables 4.2.6.8 and 6.1.1.4'
Cs Cs -0.368 2.1192 'International Tables Vol C Tables 4.2.6.8 and 6.1.1.4'

loop_
_geom_angle_atom_site_label_1
_geom_angle_atom_site_label_2
_geom_angle_atom_site_label_3
_geom_angle
_geom_angle_site_symmetry_1
_geom_angle_site_symmetry_3
O1 Cs1 O1 49.09(12) 19 21_655
O1 Cs1 O1 103.70(8) 19 20_655
O1 Cs1 O1 58.90(13) 21_655 20_655
O1 Cs1 O1 130.19(13) 19 19_665
O1 Cs1 O1 103.70(8) 21_655 19_665
O1 Cs1 O1 49.09(12) 20_655 19_665
O1 Cs1 O1 58.90(13) 19 20
O1 Cs1 O1 103.70(8) 21_655 20
O1 Cs1 O1 130.19(13) 20_655 20
O1 Cs1 O1 103.70(8) 19_665 20
O1 Cs1 O1 103.70(8) 19 21_665
O1 Cs1 O1 130.19(13) 21_655 21_665
O1 Cs1 O1 103.70(8) 20_655 21_665
O1 Cs1 O1 58.90(13) 19_665 21_665
O1 Cs1 O1 49.09(12) 20 21_665
O1 Cs1 O1 140.98(3) 19 9
O1 Cs1 O1 111.74(6) 21_655 9
O1 Cs1 O1 83.65(12) 20_655 9
O1 Cs1 O1 83.65(12) 19_665 9
O1 Cs1 O1 140.98(3) 20 9
O1 Cs1 O1 111.74(6) 21_665 9
O1 Cs1 O1 83.65(12) 19 8
O1 Cs1 O1 83.65(12) 21_655 8
O1 Cs1 O1 111.74(6) 20_655 8
O1 Cs1 O1 140.98(3) 19_665 8
O1 Cs1 O1 111.74(6) 20 8
O1 Cs1 O1 140.98(3) 21_665 8
O1 Cs1 O1 58.58(11) 9 8
O1 Cs1 O1 111.74(6) 19 7
O1 Cs1 O1 140.98(3) 21_655 7
O1 Cs1 O1 140.98(3) 20_655 7
O1 Cs1 O1 111.74(6) 19_665 7
O1 Cs1 O1 83.65(12) 20 7
O1 Cs1 O1 83.65(12) 21_665 7
O1 Cs1 O1 58.58(11) 9 7
O1 Cs1 O1 58.58(11) 8 7
O1 Cs1 Se1 65.24(6) 19 1_655
O1 Cs1 Se1 65.24(6) 21_655 1_655
O1 Cs1 Se1 65.24(6) 20_655 1_655
O1 Cs1 Se1 65.24(6) 19_665 1_655
O1 Cs1 Se1 65.24(6) 20 1_655
O1 Cs1 Se1 65.24(6) 21_665 1_655
O1 Cs1 Se1 145.61(6) 9 1_655
O1 Cs1 Se1 145.61(6) 8 1_655
O1 Cs1 Se1 145.60(6) 7 1_655
O1 Cs1 Cs1 96.42(6) 19 25_655
O1 Cs1 Cs1 56.08(6) 21_655 25_655
O1 Cs1 Cs1 56.08(6) 20_655 25_655
O1 Cs1 Cs1 96.42(6) 19_665 25_655
O1 Cs1 Cs1 154.78(6) 20 25_655
O1 Cs1 Cs1 154.78(6) 21_665 25_655
O1 Cs1 Cs1 55.66(2) 9 25_655
O1 Cs1 Cs1 55.66(2) 8 25_655
O1 Cs1 Cs1 103.00(7) 7 25_655
Se1 Cs1 Cs1 111.399(19) 1_655 25_655
O1 Cs1 Cs1 154.78(6) 19 25_665
O1 Cs1 Cs1 154.78(6) 21_655 25_665
O1 Cs1 Cs1 96.42(6) 20_655 25_665
O1 Cs1 Cs1 56.08(6) 19_665 25_665
O1 Cs1 Cs1 96.42(6) 20 25_665
O1 Cs1 Cs1 56.08(6) 21_665 25_665
O1 Cs1 Cs1 55.66(2) 9 25_665
O1 Cs1 Cs1 103.00(7) 8 25_665
O1 Cs1 Cs1 55.66(2) 7 25_665
Se1 Cs1 Cs1 111.398(19) 1_655 25_665
Cs1 Cs1 Cs1 107.48(2) 25_655 25_665
O1 Cd1 O1 180.0(2) 20 2
O1 Cd1 O1 84.98(13) 20 19
O1 Cd1 O1 95.02(13) 2 19
O1 Cd1 O1 84.98(13) 20 21
O1 Cd1 O1 95.02(13) 2 21
O1 Cd1 O1 84.98(13) 19 21
O1 Cd1 O1 95.02(13) 20 3
O1 Cd1 O1 84.98(13) 2 3
O1 Cd1 O1 95.02(13) 19 3
O1 Cd1 O1 180.00(15) 21 3
O1 Cd1 O1 95.02(13) 20 .
O1 Cd1 O1 84.98(13) 2 .
O1 Cd1 O1 180 19 .
O1 Cd1 O1 95.02(13) 21 .
O1 Cd1 O1 84.98(13) 3 .
O1 Cd1 Cs1 128.74(9) 20 13_444
O1 Cd1 Cs1 51.26(9) 2 13_444
O1 Cd1 Cs1 128.74(9) 19 13_444
O1 Cd1 Cs1 128.74(9) 21 13_444
O1 Cd1 Cs1 51.26(9) 3 13_444
O1 Cd1 Cs1 51.25(9) . 13_444
O1 Cd1 Cs1 51.26(9) 20 25
O1 Cd1 Cs1 128.74(9) 2 25
O1 Cd1 Cs1 51.26(9) 19 25
O1 Cd1 Cs1 51.26(9) 21 25
O1 Cd1 Cs1 128.74(9) 3 25
O1 Cd1 Cs1 128.75(9) . 25
Cs1 Cd1 Cs1 180 13_444 25
O1 Cd1 Cs1 134.46(3) 20 19
O1 Cd1 Cs1 45.54(3) 2 19
O1 Cd1 Cs1 134.46(3) 19 19
O1 Cd1 Cs1 78.60(9) 21 19
O1 Cd1 Cs1 101.40(9) 3 19
O1 Cd1 Cs1 45.54(3) . 19
Cs1 Cd1 Cs1 50.143(6) 13_444 19
Cs1 Cd1 Cs1 129.857(6) 25 19
O1 Cd1 Cs1 78.60(9) 20 19_665
O1 Cd1 Cs1 101.40(9) 2 19_665
O1 Cd1 Cs1 134.46(3) 19 19_665
O1 Cd1 Cs1 134.46(3) 21 19_665
O1 Cd1 Cs1 45.54(3) 3 19_665
O1 Cd1 Cs1 45.54(3) . 19_665
Cs1 Cd1 Cs1 50.143(6) 13_444 19_665
Cs1 Cd1 Cs1 129.857(6) 25 19_665
Cs1 Cd1 Cs1 83.335(9) 19 19_665
O1 Cd1 Cs1 101.40(9) 20 1_445
O1 Cd1 Cs1 78.60(9) 2 1_445
O1 Cd1 Cs1 45.54(3) 19 1_445
O1 Cd1 Cs1 45.54(3) 21 1_445
O1 Cd1 Cs1 134.46(3) 3 1_445
O1 Cd1 Cs1 134.46(3) . 1_445
Cs1 Cd1 Cs1 129.857(6) 13_444 1_445
Cs1 Cd1 Cs1 50.143(6) 25 1_445
Cs1 Cd1 Cs1 96.665(9) 19 1_445
Cs1 Cd1 Cs1 180.000(13) 19_665 1_445
O1 Cd1 Cs1 45.54(3) 20 .
O1 Cd1 Cs1 134.46(3) 2 .
O1 Cd1 Cs1 45.54(3) 19 .
O1 Cd1 Cs1 101.40(9) 21 .
O1 Cd1 Cs1 78.60(9) 3 .
O1 Cd1 Cs1 134.46(3) . .
Cs1 Cd1 Cs1 129.857(6) 13_444 .
Cs1 Cd1 Cs1 50.143(6) 25 .
Cs1 Cd1 Cs1 180 19 .
Cs1 Cd1 Cs1 96.666(9) 19_665 .
Cs1 Cd1 Cs1 83.334(9) 1_445 .
O1 Se1 O1 103.67(15) 3_455 2_565
O1 Se1 O1 103.67(15) 3_455 .
O1 Se1 O1 103.67(15) 2_565 .
O1 Se1 Cs1 114.79(13) 3_455 1_455
O1 Se1 Cs1 114.79(13) 2_565 1_455
O1 Se1 Cs1 114.79(13) . 1_455
O1 Se1 Cs1 52.70(5) 3_455 19_565
O1 Se1 Cs1 52.70(5) 2_565 19_565
O1 Se1 Cs1 123.77(13) . 19_565
Cs1 Se1 Cs1 121.442(12) 1_455 19_565
O1 Se1 Cs1 52.70(5) 3_455 19
O1 Se1 Cs1 123.77(13) 2_565 19
O1 Se1 Cs1 52.70(5) . 19
Cs1 Se1 Cs1 121.442(12) 1_455 19
Cs1 Se1 Cs1 95.270(16) 19_565 19
O1 Se1 Cs1 123.77(13) 3_455 19_665
O1 Se1 Cs1 52.70(5) 2_565 19_665
O1 Se1 Cs1 52.70(5) . 19_665
Cs1 Se1 Cs1 121.442(12) 1_455 19_665
Cs1 Se1 Cs1 95.270(16) 19_565 19_665
Cs1 Se1 Cs1 95.269(16) 19 19_665
Se1 O1 Cd1 116.46(19) . .
Se1 O1 Cs1 102.45(8) . 19
Cd1 O1 Cs1 103.17(7) . 19
Se1 O1 Cs1 102.45(8) . 19_665
Cd1 O1 Cs1 103.17(7) . 19_665
Cs1 O1 Cs1 130.19(13) 19 19_665
Se1 O1 Cs1 149.19(19) . 13_444
Cd1 O1 Cs1 94.35(11) . 13_444
Cs1 O1 Cs1 68.26(6) 19 13_444
Cs1 O1 Cs1 68.26(6) 19_665 13_444

loop_
_geom_bond_atom_site_label_1
_geom_bond_atom_site_label_2
_geom_bond_distance
_geom_bond_site_symmetry_2
Cs1 O1 3.2114(17) 19
Cs1 O1 3.2114(17) 21_655
Cs1 O1 3.2114(17) 20_655
Cs1 O1 3.2114(17) 19_665
Cs1 O1 3.2114(17) 20
Cs1 O1 3.2114(17) 21_665
Cs1 O1 3.227(4) 9
Cs1 O1 3.227(4) 8
Cs1 O1 3.227(4) 7
Cs1 Se1 3.5593(11) 1_655
Cs1 Cs1 3.6123(5) 25_655
Cs1 Cs1 3.6123(5) 25_665
Cd1 O1 2.337(4) 20
Cd1 O1 2.337(4) 2
Cd1 O1 2.337(4) 19
Cd1 O1 2.337(4) 21
Cd1 O1 2.337(4) 3
Cd1 O1 2.337(4) .
Cd1 Cs1 4.1258(6) 13_444
Cd1 Cs1 4.1258(6) 25
Cd1 Cs1 4.3813(4) 19
Cd1 Cs1 4.3813(4) 19_665
Cd1 Cs1 4.3813(4) 1_445
Se1 O1 1.697(4) 3_455
Se1 O1 1.697(4) 2_565
Se1 O1 1.697(4) .
Se1 Cs1 3.5594(11) 1_455
Se1 Cs1 3.9421(5) 19_565
Se1 Cs1 3.9421(5) 19
Se1 Cs1 3.9421(5) 19_665
O1 Cs1 3.2113(17) 19
O1 Cs1 3.2113(17) 19_665
O1 Cs1 3.227(4) 13_444
